data_7718271
loop_
_publ_author_name
'Samuel, Calvin'
'Pramod, Velpula'
'V S, Swandhana'
'Steiner, Alexander'
'Baskar, Viswanathan'

_publ_section_title
;
 Functionalized organotellurium macrocycles: tuning their optical bandgap
 and investigation of their catalytic activity.
;
_journal_issue 14
_journal_name_full 'Dalton transactions (Cambridge, England : 2003)'
_journal_page_first 5747
_journal_page_last 5752
_journal_paper_doi 10.1039/d4dt03388d
_journal_volume 54
_journal_year 2025
_chemical_formula_moiety 'C74 H76 O14 P2 Te4, 2(Br), 2(C H Cl3)'
_chemical_formula_sum 'C76 H78 Br2 Cl6 O14 P2 Te4'
_chemical_formula_weight 2160.24
_space_group_crystal_system monoclinic
_space_group_IT_number 14
_space_group_name_Hall '-P 2yn'
_space_group_name_H-M_alt 'P 1 21/n 1'
_atom_sites_solution_hydrogens geom
_audit_creation_method SHELXL-2019/3
_audit_update_record
;
2024-12-03 deposited with the CCDC.	2025-03-06 downloaded from the CCDC.
;
_cell_angle_alpha 90
_cell_angle_beta 106.379(3)
_cell_angle_gamma 90
_cell_formula_units_Z 2
_cell_length_a 13.3140(4)
_cell_length_b 23.7299(7)
_cell_length_c 14.1869(5)
_cell_measurement_reflns_used 18049
_cell_measurement_temperature 297(1)
_cell_measurement_theta_max 26.8630
_cell_measurement_theta_min 2.0700
_cell_volume 4300.3(2)
_computing_structure_refinement 'SHELXL-2019/2 (Sheldrick, 2019)'
_computing_structure_solution 'SHELXT 2014/5 (Sheldrick, 2014)'
_diffrn_ambient_temperature 297(1)
_diffrn_detector 'CCD plate'
_diffrn_detector_area_resol_mean 10.0000
_diffrn_detector_type HyPix3000
_diffrn_measured_fraction_theta_full 0.995
_diffrn_measured_fraction_theta_max 0.995
_diffrn_measurement_device 'four-circle diffractometer'
_diffrn_measurement_device_type 'XtaLAB Synergy, Single source at offset/far, HyPix3000'
_diffrn_measurement_method '\w scans'
_diffrn_radiation_type MoK\a
_diffrn_radiation_wavelength 0.71073
_diffrn_reflns_av_R_equivalents 0.1099
_diffrn_reflns_av_unetI/netI 0.0766
_diffrn_reflns_Laue_measured_fraction_full 0.995
_diffrn_reflns_Laue_measured_fraction_max 0.995
_diffrn_reflns_limit_h_max 15
_diffrn_reflns_limit_h_min -15
_diffrn_reflns_limit_k_max 28
_diffrn_reflns_limit_k_min -28
_diffrn_reflns_limit_l_max 16
_diffrn_reflns_limit_l_min -16
_diffrn_reflns_number 38770
_diffrn_reflns_point_group_measured_fraction_full 0.995
_diffrn_reflns_point_group_measured_fraction_max 0.995
_diffrn_reflns_theta_full 25.025
_diffrn_reflns_theta_max 25.025
_diffrn_reflns_theta_min 2.042
_diffrn_source 'micro-focus sealed X-ray tube'
_diffrn_source_type 'PhotonJet (Mo) X-ray Source'
_exptl_absorpt_coefficient_mu 2.554
_exptl_absorpt_correction_T_max 1.00000
_exptl_absorpt_correction_T_min 0.52570
_exptl_absorpt_correction_type multi-scan
_exptl_absorpt_process_details
;
CrysAlisPro 1.171.40.35a (Rigaku Oxford Diffraction, 2018)
Empirical absorption correction using spherical harmonics,
 implemented in SCALE3 ABSPACK scaling algorithm.
;
_exptl_crystal_colour 'clear light colourless'
_exptl_crystal_colour_lustre clear
_exptl_crystal_colour_modifier light
_exptl_crystal_colour_primary colourless
_exptl_crystal_density_diffrn 1.668
_exptl_crystal_description needle
_exptl_crystal_F_000 2112
_exptl_crystal_size_max 0.100
_exptl_crystal_size_mid 0.100
_exptl_crystal_size_min 0.100
_refine_diff_density_max 1.963
_refine_diff_density_min -1.084
_refine_diff_density_rms 0.154
_refine_ls_extinction_method none
_refine_ls_goodness_of_fit_ref 1.014
_refine_ls_hydrogen_treatment constr
_refine_ls_matrix_type full
_refine_ls_number_parameters 501
_refine_ls_number_reflns 7561
_refine_ls_number_restraints 100
_refine_ls_restrained_S_all 1.048
_refine_ls_R_factor_all 0.0768
_refine_ls_R_factor_gt 0.0545
_refine_ls_shift/su_max 0.001
_refine_ls_shift/su_mean 0.000
_refine_ls_structure_factor_coef Fsqd
_refine_ls_weighting_details 'w=1/[\s^2^(Fo^2^)+(0.0804P)^2^] where P=(Fo^2^+2Fc^2^)/3'
_refine_ls_weighting_scheme calc
_refine_ls_wR_factor_gt 0.1312
_refine_ls_wR_factor_ref 0.1432
_reflns_Friedel_coverage 0.000
_reflns_number_gt 5616
_reflns_number_total 7561
_reflns_threshold_expression 'I > 2\s(I)'
_cod_data_source_file d4dt03388d2.cif
_cod_data_source_block BrTAM
_cod_depositor_comments 'Adding full bibliography for 7718271--7718272.cif.'
_cod_original_sg_symbol_H-M 'P 21/n'
_cod_database_code 7718271
_shelx_shelxl_version_number 2019/3
_shelx_space_group_comment
;
The symmetry employed for this shelxl refinement is uniquely defined
by the following loop, which should always be used as a source of
symmetry information in preference to the above space-group names.
They are only intended as comments.
;
_shelx_estimated_absorpt_t_min 0.784
_shelx_estimated_absorpt_t_max 0.784

loop_
_space_group_symop_operation_xyz
'x, y, z'
'-x+1/2, y+1/2, -z+1/2'
'-x, -y, -z'
'x-1/2, -y-1/2, z-1/2'

loop_
_atom_site_label
_atom_site_type_symbol
_atom_site_fract_x
_atom_site_fract_y
_atom_site_fract_z
_atom_site_U_iso_or_equiv
_atom_site_adp_type
_atom_site_occupancy
_atom_site_site_symmetry_order
_atom_site_calc_flag
_atom_site_refinement_flags_posn
_atom_site_refinement_flags_adp
_atom_site_refinement_flags_occupancy
_atom_site_disorder_assembly
_atom_site_disorder_group
Br1 Br 0.35995(5) 0.44966(3) 0.41402(6) 0.0540(2) Uani 1 1 d . . . . .
Te1 Te 0.54599(3) 0.41683(2) 0.62108(3) 0.03713(14) Uani 1 1 d . . . . .
Te2 Te 0.38649(3) 0.53509(2) 0.61692(3) 0.03773(15) Uani 1 1 d . . . . .
P1 P 0.70490(12) 0.33374(7) 0.50039(14) 0.0430(4) Uani 1 1 d . . . . .
O1 O 0.4530(3) 0.46357(16) 0.6751(3) 0.0398(10) Uani 1 1 d . . . . .
O2 O 0.6562(3) 0.34807(18) 0.5810(3) 0.0540(12) Uani 1 1 d . . . . .
O3 O 0.7014(3) 0.37848(18) 0.4247(4) 0.0562(13) Uani 1 1 d . . . . .
C11 C 0.6571(4) 0.4184(3) 0.7608(5) 0.0442(16) Uani 1 1 d . . . . .
C12 C 0.6699(5) 0.4672(3) 0.8147(5) 0.0576(19) Uani 1 1 d . . . . .
H12 H 0.625637 0.497529 0.791163 0.069 Uiso 1 1 calc R U . . .
C13 C 0.7469(6) 0.4727(3) 0.9029(6) 0.069(2) Uani 1 1 d . . . . .
H13 H 0.753357 0.505943 0.938842 0.083 Uiso 1 1 calc R U . . .
C14 C 0.8126(6) 0.4291(4) 0.9365(6) 0.073(2) Uani 1 1 d . . . . .
C15 C 0.8007(6) 0.3795(4) 0.8846(7) 0.089(3) Uani 1 1 d . . . . .
H15 H 0.845131 0.349335 0.908781 0.106 Uiso 1 1 calc R U . . .
C16 C 0.7224(5) 0.3741(3) 0.7957(6) 0.068(2) Uani 1 1 d . . . . .
H16 H 0.714752 0.340485 0.760548 0.081 Uiso 1 1 calc R U . . .
O10 O 0.8919(5) 0.4289(3) 1.0223(5) 0.113(2) Uani 1 1 d . . . . .
C17 C 0.9025(9) 0.4782(6) 1.0827(8) 0.153(5) Uani 1 1 d . . . . .
H17A H 0.967699 0.476676 1.133473 0.230 Uiso 1 1 calc R U . . .
H17B H 0.845690 0.479748 1.111958 0.230 Uiso 1 1 calc R U . . .
H17C H 0.901059 0.511177 1.043174 0.230 Uiso 1 1 calc R U . . .
C21 C 0.4632(4) 0.3458(3) 0.6439(5) 0.0423(15) Uani 1 1 d . . . . .
C22 C 0.4450(6) 0.3363(3) 0.7334(6) 0.072(2) Uani 1 1 d . . . . .
H22 H 0.473396 0.359996 0.786496 0.086 Uiso 1 1 calc R U . . .
C23 C 0.3842(8) 0.2911(4) 0.7427(8) 0.098(3) Uani 1 1 d . . . . .
H23 H 0.368955 0.285953 0.802207 0.118 Uiso 1 1 calc R U . . .
C24 C 0.3455(7) 0.2539(3) 0.6697(8) 0.082(3) Uani 1 1 d . . . . .
C25 C 0.3626(7) 0.2632(4) 0.5826(7) 0.093(3) Uani 1 1 d . . . . .
H25 H 0.335312 0.238563 0.530721 0.112 Uiso 1 1 calc R U . . .
C26 C 0.4219(6) 0.3102(3) 0.5687(6) 0.072(2) Uani 1 1 d . . . . .
H26 H 0.432523 0.316715 0.507556 0.087 Uiso 1 1 calc R U . . .
O20 O 0.2886(6) 0.2104(3) 0.6907(6) 0.128(3) Uani 1 1 d . . . . .
C27 C 0.2489(12) 0.1720(5) 0.6213(12) 0.196(8) Uani 1 1 d . . . . .
H27A H 0.216271 0.142445 0.648392 0.294 Uiso 1 1 calc R U . . .
H27B H 0.304118 0.156392 0.598086 0.294 Uiso 1 1 calc R U . . .
H27C H 0.197903 0.189460 0.567683 0.294 Uiso 1 1 calc R U . . .
C31 C 0.4396(4) 0.5688(3) 0.7593(5) 0.0439(16) Uani 1 1 d . . . . .
C32 C 0.5236(6) 0.6054(3) 0.7816(6) 0.068(2) Uani 1 1 d . . . . .
H32 H 0.545397 0.621638 0.731063 0.082 Uiso 1 1 calc R U . . .
C33 C 0.5751(6) 0.6181(4) 0.8766(7) 0.085(3) Uani 1 1 d . . . . .
H33 H 0.632252 0.642338 0.890457 0.102 Uiso 1 1 calc R U . . .
C34 C 0.5424(6) 0.5947(4) 0.9528(6) 0.069(2) Uani 1 1 d . . . . .
C35 C 0.4557(6) 0.5612(4) 0.9295(6) 0.071(2) Uani 1 1 d . . . . .
H35 H 0.429101 0.548345 0.979597 0.085 Uiso 1 1 calc R U . . .
C36 C 0.4069(5) 0.5459(3) 0.8351(5) 0.0562(19) Uani 1 1 d . . . . .
H36 H 0.351955 0.520214 0.821878 0.067 Uiso 1 1 calc R U . . .
O30 O 0.5882(5) 0.6038(3) 1.0512(5) 0.112(2) Uani 1 1 d . . . . .
C37 C 0.6905(8) 0.6201(5) 1.0793(8) 0.125(4) Uani 1 1 d . . . . .
H37A H 0.716940 0.618222 1.149507 0.187 Uiso 1 1 calc R U . . .
H37B H 0.695885 0.658142 1.057954 0.187 Uiso 1 1 calc R U . . .
H37C H 0.730602 0.595609 1.050027 0.187 Uiso 1 1 calc R U . . .
C41 C 0.2409(4) 0.5048(3) 0.6288(5) 0.0418(15) Uani 1 1 d . . . . .
C42 C 0.1621(5) 0.5414(3) 0.6358(6) 0.0540(19) Uani 1 1 d . . . . .
H42 H 0.172592 0.580148 0.635675 0.065 Uiso 1 1 calc R U . . .
C43 C 0.0683(5) 0.5201(3) 0.6428(6) 0.060(2) Uani 1 1 d . . . . .
H43 H 0.014826 0.544630 0.645702 0.071 Uiso 1 1 calc R U . . .
C44 C 0.0527(4) 0.4628(3) 0.6455(5) 0.0518(18) Uani 1 1 d . . . . .
C45 C 0.1312(5) 0.4274(3) 0.6386(7) 0.076(3) Uani 1 1 d . . . . .
H45 H 0.121255 0.388649 0.640385 0.091 Uiso 1 1 calc R U . . .
C46 C 0.2245(5) 0.4476(3) 0.6290(6) 0.065(2) Uani 1 1 d . . . . .
H46 H 0.276270 0.422756 0.622752 0.078 Uiso 1 1 calc R U . . .
O40 O -0.0364(3) 0.4380(2) 0.6546(4) 0.0761(17) Uani 1 1 d . . . . .
C47 C -0.1231(5) 0.4730(3) 0.6536(6) 0.075(2) Uani 1 1 d . . . . .
H47A H -0.181501 0.450043 0.656487 0.112 Uiso 1 1 calc R U . . .
H47B H -0.141587 0.494929 0.594371 0.112 Uiso 1 1 calc R U . . .
H47C H -0.104733 0.497755 0.709420 0.112 Uiso 1 1 calc R U . . .
C51 C 0.6449(4) 0.2715(3) 0.4383(5) 0.0433(16) Uani 1 1 d . . . . .
C52 C 0.6111(5) 0.2292(3) 0.4904(6) 0.064(2) Uani 1 1 d . . . . .
H52 H 0.619061 0.233711 0.557193 0.077 Uiso 1 1 calc R U . . .
C53 C 0.5655(7) 0.1804(4) 0.4432(8) 0.093(3) Uani 1 1 d . . . . .
H53 H 0.543421 0.152160 0.478327 0.112 Uiso 1 1 calc R U . . .
C54 C 0.5534(7) 0.1740(4) 0.3444(9) 0.100(3) Uani 1 1 d . . . . .
H54 H 0.522060 0.141586 0.312439 0.119 Uiso 1 1 calc R U . . .
C55 C 0.5871(8) 0.2152(4) 0.2924(8) 0.096(3) Uani 1 1 d . . . . .
H55 H 0.579235 0.210653 0.225624 0.116 Uiso 1 1 calc R U . . .
C56 C 0.6329(6) 0.2633(4) 0.3404(6) 0.072(2) Uani 1 1 d . . . . .
H56 H 0.656187 0.290865 0.305042 0.087 Uiso 1 1 calc R U . . .
C57 C 0.8397(5) 0.3164(3) 0.5623(6) 0.064(2) Uani 1 1 d . . . . .
H57A H 0.871845 0.348762 0.600827 0.077 Uiso 1 1 calc R U . . .
H57B H 0.840175 0.285809 0.607808 0.077 Uiso 1 1 calc R U . . .
C58 C 0.9054(6) 0.2998(4) 0.4992(7) 0.100(3) Uani 1 1 d . . . . .
H58 H 0.902985 0.322866 0.445681 0.120 Uiso 1 1 calc R U . . .
C59 C 0.9656(8) 0.2567(5) 0.5108(9) 0.135(5) Uani 1 1 d . . . . .
H59A H 0.970654 0.232338 0.563248 0.162 Uiso 1 1 calc R U . . .
H59B H 1.004190 0.249780 0.466629 0.162 Uiso 1 1 calc R U . . .
C60 C 0.1954(8) 0.3433(4) 0.3000(10) 0.167(4) Uani 1 1 d D U . . .
H60 H 0.223220 0.368444 0.356130 0.201 Uiso 0.483(10) 1 calc R U P A 1
H60' H 0.249227 0.372461 0.320722 0.201 Uiso 0.517(10) 1 calc R U P A 2
Cl1 Cl 0.2928(9) 0.2928(4) 0.2878(12) 0.151(4) Uani 0.483(10) 1 d D U P A 1
Cl2 Cl 0.1667(8) 0.3802(4) 0.1886(7) 0.152(3) Uani 0.483(10) 1 d D U P A 1
Cl3 Cl 0.0998(9) 0.3022(7) 0.3174(13) 0.271(6) Uani 0.483(10) 1 d D U P A 1
Cl1' Cl 0.2493(10) 0.2820(4) 0.2797(13) 0.184(5) Uani 0.517(10) 1 d D U P A 2
Cl2' Cl 0.0948(11) 0.3665(5) 0.2012(8) 0.199(5) Uani 0.517(10) 1 d D U P A 2
Cl3' Cl 0.1226(8) 0.3350(5) 0.3919(9) 0.212(4) Uani 0.517(10) 1 d . U P A 2

loop_
_atom_site_aniso_label
_atom_site_aniso_U_11
_atom_site_aniso_U_22
_atom_site_aniso_U_33
_atom_site_aniso_U_23
_atom_site_aniso_U_13
_atom_site_aniso_U_12
Br1 0.0463(4) 0.0584(5) 0.0547(5) -0.0040(4) 0.0099(3) -0.0052(3)
Te1 0.0354(2) 0.0372(3) 0.0400(3) 0.00069(19) 0.01266(17) -0.00060(16)
Te2 0.0358(2) 0.0377(3) 0.0426(3) -0.00013(19) 0.01571(18) -0.00172(16)
P1 0.0399(8) 0.0360(10) 0.0556(12) -0.0008(9) 0.0176(8) 0.0036(7)
O1 0.040(2) 0.037(2) 0.046(3) 0.003(2) 0.0167(19) 0.0032(17)
O2 0.057(3) 0.048(3) 0.061(3) -0.007(2) 0.023(2) 0.008(2)
O3 0.064(3) 0.037(3) 0.077(4) 0.008(3) 0.033(3) 0.006(2)
C11 0.029(3) 0.052(4) 0.051(4) 0.007(3) 0.011(3) 0.005(3)
C12 0.057(4) 0.052(5) 0.056(5) -0.005(4) 0.001(3) 0.008(3)
C13 0.067(5) 0.074(6) 0.055(5) -0.019(4) 0.000(4) 0.005(4)
C14 0.053(4) 0.103(7) 0.054(5) 0.003(5) 0.001(4) 0.005(4)
C15 0.086(6) 0.094(7) 0.068(6) -0.003(6) -0.010(5) 0.045(5)
C16 0.065(4) 0.067(6) 0.062(5) -0.004(4) 0.003(4) 0.019(4)
O10 0.086(4) 0.163(7) 0.062(4) -0.004(5) -0.022(3) 0.028(4)
C17 0.134(10) 0.220(16) 0.075(9) -0.058(9) -0.022(7) 0.015(9)
C21 0.047(3) 0.040(4) 0.045(4) 0.001(3) 0.021(3) 0.003(3)
C22 0.100(6) 0.065(6) 0.057(5) -0.009(4) 0.030(5) -0.032(4)
C23 0.139(8) 0.072(7) 0.109(9) 0.010(6) 0.077(7) -0.028(6)
C24 0.103(6) 0.049(5) 0.119(9) -0.024(5) 0.071(6) -0.029(5)
C25 0.119(7) 0.071(6) 0.103(8) -0.039(6) 0.053(6) -0.055(5)
C26 0.090(5) 0.068(6) 0.065(6) -0.003(5) 0.032(5) -0.029(4)
O20 0.172(7) 0.081(5) 0.170(8) -0.016(5) 0.113(6) -0.062(5)
C27 0.257(16) 0.116(11) 0.258(19) -0.066(12) 0.140(15) -0.135(11)
C31 0.044(3) 0.037(4) 0.052(4) -0.009(3) 0.016(3) 0.002(3)
C32 0.076(5) 0.065(5) 0.074(6) -0.028(5) 0.038(4) -0.031(4)
C33 0.074(5) 0.096(7) 0.087(7) -0.052(6) 0.027(5) -0.037(5)
C34 0.071(5) 0.090(7) 0.042(5) -0.018(5) 0.009(4) 0.008(4)
C35 0.077(5) 0.080(6) 0.060(6) 0.004(5) 0.025(5) -0.004(4)
C36 0.063(4) 0.057(5) 0.046(5) 0.002(4) 0.010(4) -0.008(3)
O30 0.096(5) 0.154(7) 0.076(5) -0.035(5) 0.007(4) -0.016(4)
C37 0.105(8) 0.157(11) 0.102(9) -0.034(9) 0.011(7) 0.002(8)
C41 0.037(3) 0.040(4) 0.049(4) 0.001(3) 0.014(3) -0.006(3)
C42 0.040(3) 0.042(4) 0.085(6) 0.000(4) 0.025(4) 0.000(3)
C43 0.042(3) 0.063(5) 0.079(6) 0.009(4) 0.027(4) 0.010(3)
C44 0.035(3) 0.056(5) 0.064(5) 0.007(4) 0.013(3) -0.007(3)
C45 0.047(4) 0.049(5) 0.136(8) 0.009(5) 0.032(5) -0.005(3)
C46 0.049(4) 0.048(5) 0.104(7) 0.005(5) 0.032(4) 0.006(3)
O40 0.039(2) 0.062(3) 0.132(5) 0.011(4) 0.031(3) -0.006(2)
C47 0.046(4) 0.086(6) 0.096(7) -0.007(5) 0.028(4) -0.006(4)
C51 0.044(3) 0.033(4) 0.056(5) -0.003(3) 0.020(3) 0.002(3)
C52 0.071(5) 0.051(5) 0.068(6) -0.002(4) 0.018(4) -0.012(4)
C53 0.101(7) 0.073(7) 0.107(9) -0.011(6) 0.031(6) -0.037(5)
C54 0.091(7) 0.081(8) 0.114(10) -0.042(7) 0.009(6) -0.015(5)
C55 0.113(7) 0.088(8) 0.080(7) -0.024(6) 0.014(6) -0.003(6)
C56 0.091(6) 0.061(6) 0.068(6) -0.010(5) 0.027(5) 0.003(4)
C57 0.054(4) 0.047(5) 0.088(6) -0.013(4) 0.016(4) 0.003(3)
C58 0.063(5) 0.134(9) 0.111(8) 0.037(7) 0.036(5) 0.043(6)
C59 0.098(7) 0.173(12) 0.129(11) -0.028(9) 0.024(7) 0.036(8)
C60 0.181(8) 0.156(8) 0.164(8) -0.059(7) 0.045(7) -0.082(6)
Cl1 0.224(8) 0.099(6) 0.130(7) -0.035(5) 0.049(7) -0.083(5)
Cl2 0.138(7) 0.170(7) 0.132(6) -0.044(5) 0.014(5) -0.015(6)
Cl3 0.224(8) 0.323(12) 0.285(12) -0.039(10) 0.102(8) -0.170(8)
Cl1' 0.260(11) 0.087(6) 0.170(7) -0.042(6) 0.002(9) 0.002(7)
Cl2' 0.212(9) 0.168(8) 0.171(7) -0.060(6) -0.021(7) 0.023(7)
Cl3' 0.208(8) 0.243(10) 0.209(9) -0.067(7) 0.098(7) -0.079(6)

loop_
_atom_type_symbol
_atom_type_description
_atom_type_scat_dispersion_real
_atom_type_scat_dispersion_imag
_atom_type_scat_source
C C 0.0033 0.0016 'International Tables Vol C Tables 4.2.6.8 and 6.1.1.4'
H H 0.0000 0.0000 'International Tables Vol C Tables 4.2.6.8 and 6.1.1.4'
Br Br -0.2901 2.4595 'International Tables Vol C Tables 4.2.6.8 and 6.1.1.4'
Cl Cl 0.1484 0.1585 'International Tables Vol C Tables 4.2.6.8 and 6.1.1.4'
O O 0.0106 0.0060 'International Tables Vol C Tables 4.2.6.8 and 6.1.1.4'
P P 0.1023 0.0942 'International Tables Vol C Tables 4.2.6.8 and 6.1.1.4'
Te Te -0.5308 1.6751 'International Tables Vol C Tables 4.2.6.8 and 6.1.1.4'

loop_
_geom_angle_atom_site_label_1
_geom_angle_atom_site_label_2
_geom_angle_atom_site_label_3
_geom_angle
_geom_angle_site_symmetry_1
_geom_angle_site_symmetry_3
_geom_angle_publ_flag
Te1 Br1 Te2 61.991(16) . . ?
Te1 Br1 Te1 97.441(19) . 3_666 ?
Te2 Br1 Te1 68.300(16) . 3_666 ?
Te1 Br1 Te2 68.805(15) . 3_666 ?
Te2 Br1 Te2 99.558(18) . 3_666 ?
Te1 Br1 Te2 59.828(14) 3_666 3_666 ?
O1 Te1 C21 88.68(19) . . ?
O1 Te1 C11 88.6(2) . . ?
C21 Te1 C11 97.4(2) . . ?
O1 Te1 O2 168.68(16) . . ?
C21 Te1 O2 82.58(19) . . ?
C11 Te1 O2 85.4(2) . . ?
O1 Te1 Br1 79.65(12) . . ?
C21 Te1 Br1 91.80(18) . . ?
C11 Te1 Br1 164.88(18) . . ?
O2 Te1 Br1 107.70(12) . . ?
O1 Te1 Br1 80.50(11) . 3_666 ?
C21 Te1 Br1 168.53(15) . 3_666 ?
C11 Te1 Br1 86.18(17) . 3_666 ?
O2 Te1 Br1 108.62(11) . 3_666 ?
Br1 Te1 Br1 82.559(19) . 3_666 ?
O1 Te2 C31 86.3(2) . . ?
O1 Te2 C41 89.3(2) . . ?
C31 Te2 C41 96.9(2) . . ?
O1 Te2 O3 169.24(16) . 3_666 ?
C31 Te2 O3 85.3(2) . 3_666 ?
C41 Te2 O3 85.05(19) . 3_666 ?
O1 Te2 Br1 76.92(12) . . ?
C31 Te2 Br1 162.10(17) . . ?
C41 Te2 Br1 89.24(17) . . ?
O3 Te2 Br1 112.07(12) 3_666 . ?
O1 Te2 Br1 79.05(10) . 3_666 ?
C31 Te2 Br1 90.35(15) . 3_666 ?
C41 Te2 Br1 165.89(17) . 3_666 ?
O3 Te2 Br1 107.69(10) 3_666 3_666 ?
Br1 Te2 Br1 80.442(18) . 3_666 ?
O3 P1 O2 116.8(2) . . ?
O3 P1 C51 108.2(3) . . ?
O2 P1 C51 109.4(3) . . ?
O3 P1 C57 109.5(3) . . ?
O2 P1 C57 105.3(3) . . ?
C51 P1 C57 107.2(3) . . ?
Te1 O1 Te2 125.1(2) . . ?
P1 O2 Te1 140.1(3) . . ?
P1 O3 Te2 135.1(2) . 3_666 ?
C16 C11 C12 118.8(7) . . ?
C16 C11 Te1 122.1(5) . . ?
C12 C11 Te1 118.8(5) . . ?
C11 C12 C13 121.9(7) . . ?
C11 C12 H12 119.1 . . ?
C13 C12 H12 119.1 . . ?
C14 C13 C12 119.2(8) . . ?
C14 C13 H13 120.4 . . ?
C12 C13 H13 120.4 . . ?
C13 C14 O10 125.2(9) . . ?
C13 C14 C15 120.2(8) . . ?
O10 C14 C15 114.7(8) . . ?
C14 C15 C16 120.4(8) . . ?
C14 C15 H15 119.8 . . ?
C16 C15 H15 119.8 . . ?
C11 C16 C15 119.5(8) . . ?
C11 C16 H16 120.2 . . ?
C15 C16 H16 120.2 . . ?
C14 O10 C17 116.8(8) . . ?
O10 C17 H17A 109.5 . . ?
O10 C17 H17B 109.5 . . ?
H17A C17 H17B 109.5 . . ?
O10 C17 H17C 109.5 . . ?
H17A C17 H17C 109.5 . . ?
H17B C17 H17C 109.5 . . ?
C26 C21 C22 119.2(6) . . ?
C26 C21 Te1 119.9(5) . . ?
C22 C21 Te1 120.9(5) . . ?
C23 C22 C21 118.6(8) . . ?
C23 C22 H22 120.7 . . ?
C21 C22 H22 120.7 . . ?
C24 C23 C22 123.1(8) . . ?
C24 C23 H23 118.4 . . ?
C22 C23 H23 118.4 . . ?
C25 C24 C23 118.3(7) . . ?
C25 C24 O20 125.2(9) . . ?
C23 C24 O20 116.5(8) . . ?
C24 C25 C26 120.5(8) . . ?
C24 C25 H25 119.8 . . ?
C26 C25 H25 119.8 . . ?
C21 C26 C25 120.2(7) . . ?
C21 C26 H26 119.9 . . ?
C25 C26 H26 119.9 . . ?
C27 O20 C24 119.1(9) . . ?
O20 C27 H27A 109.5 . . ?
O20 C27 H27B 109.5 . . ?
H27A C27 H27B 109.5 . . ?
O20 C27 H27C 109.5 . . ?
H27A C27 H27C 109.5 . . ?
H27B C27 H27C 109.5 . . ?
C36 C31 C32 118.8(7) . . ?
C36 C31 Te2 120.3(5) . . ?
C32 C31 Te2 119.4(5) . . ?
C33 C32 C31 121.0(7) . . ?
C33 C32 H32 119.5 . . ?
C31 C32 H32 119.5 . . ?
C32 C33 C34 120.1(7) . . ?
C32 C33 H33 120.0 . . ?
C34 C33 H33 120.0 . . ?
C35 C34 O30 116.1(8) . . ?
C35 C34 C33 118.3(8) . . ?
O30 C34 C33 125.6(8) . . ?
C36 C35 C34 122.0(7) . . ?
C36 C35 H35 119.0 . . ?
C34 C35 H35 119.0 . . ?
C35 C36 C31 119.6(7) . . ?
C35 C36 H36 120.2 . . ?
C31 C36 H36 120.2 . . ?
C37 O30 C34 117.5(8) . . ?
O30 C37 H37A 109.5 . . ?
O30 C37 H37B 109.5 . . ?
H37A C37 H37B 109.5 . . ?
O30 C37 H37C 109.5 . . ?
H37A C37 H37C 109.5 . . ?
H37B C37 H37C 109.5 . . ?
C46 C41 C42 119.6(5) . . ?
C46 C41 Te2 119.0(4) . . ?
C42 C41 Te2 121.4(5) . . ?
C43 C42 C41 119.7(6) . . ?
C43 C42 H42 120.2 . . ?
C41 C42 H42 120.2 . . ?
C44 C43 C42 120.8(6) . . ?
C44 C43 H43 119.6 . . ?
C42 C43 H43 119.6 . . ?
O40 C44 C45 116.4(6) . . ?
O40 C44 C43 124.9(6) . . ?
C45 C44 C43 118.8(6) . . ?
C44 C45 C46 121.6(7) . . ?
C44 C45 H45 119.2 . . ?
C46 C45 H45 119.2 . . ?
C45 C46 C41 119.6(6) . . ?
C45 C46 H46 120.2 . . ?
C41 C46 H46 120.2 . . ?
C44 O40 C47 118.2(6) . . ?
O40 C47 H47A 109.5 . . ?
O40 C47 H47B 109.5 . . ?
H47A C47 H47B 109.5 . . ?
O40 C47 H47C 109.5 . . ?
H47A C47 H47C 109.5 . . ?
H47B C47 H47C 109.5 . . ?
C56 C51 C52 118.2(7) . . ?
C56 C51 P1 121.8(6) . . ?
C52 C51 P1 120.0(5) . . ?
C53 C52 C51 120.5(8) . . ?
C53 C52 H52 119.7 . . ?
C51 C52 H52 119.7 . . ?
C54 C53 C52 119.5(9) . . ?
C54 C53 H53 120.2 . . ?
C52 C53 H53 120.2 . . ?
C55 C54 C53 120.5(10) . . ?
C55 C54 H54 119.7 . . ?
C53 C54 H54 119.7 . . ?
C54 C55 C56 119.3(10) . . ?
C54 C55 H55 120.3 . . ?
C56 C55 H55 120.3 . . ?
C51 C56 C55 121.9(9) . . ?
C51 C56 H56 119.0 . . ?
C55 C56 H56 119.0 . . ?
C58 C57 P1 116.4(6) . . ?
C58 C57 H57A 108.2 . . ?
P1 C57 H57A 108.2 . . ?
C58 C57 H57B 108.2 . . ?
P1 C57 H57B 108.2 . . ?
H57A C57 H57B 107.3 . . ?
C59 C58 C57 126.5(10) . . ?
C59 C58 H58 116.8 . . ?
C57 C58 H58 116.8 . . ?
C58 C59 H59A 120.0 . . ?
C58 C59 H59B 120.0 . . ?
H59A C59 H59B 120.0 . . ?
Cl1' C60 Cl2' 113.9(10) . . ?
Cl3 C60 Cl2 116.3(9) . . ?
Cl3 C60 Cl1 102.9(8) . . ?
Cl2 C60 Cl1 103.0(8) . . ?
Cl1' C60 Cl3' 111.3(9) . . ?
Cl2' C60 Cl3' 99.6(8) . . ?
Cl3 C60 H60 111.3 . . ?
Cl2 C60 H60 111.3 . . ?
Cl1 C60 H60 111.3 . . ?
Cl1' C60 H60' 110.5 . . ?
Cl2' C60 H60' 110.5 . . ?
Cl3' C60 H60' 110.5 . . ?

loop_
_geom_bond_atom_site_label_1
_geom_bond_atom_site_label_2
_geom_bond_distance
_geom_bond_site_symmetry_2
_geom_bond_publ_flag
Br1 Te1 3.3567(8) . ?
Br1 Te2 3.4565(8) . ?
Br1 Te1 3.4936(8) 3_666 ?
Br1 Te2 3.5434(7) 3_666 ?
Te1 O1 1.972(4) . ?
Te1 C21 2.087(6) . ?
Te1 C11 2.113(7) . ?
Te1 O2 2.368(4) . ?
Te2 O1 1.983(4) . ?
Te2 C31 2.101(7) . ?
Te2 C41 2.118(5) . ?
Te2 O3 2.353(4) 3_666 ?
P1 O3 1.502(5) . ?
P1 O2 1.504(4) . ?
P1 C51 1.788(7) . ?
P1 C57 1.810(7) . ?
C11 C16 1.366(9) . ?
C11 C12 1.372(9) . ?
C12 C13 1.382(10) . ?
C12 H12 0.9300 . ?
C13 C14 1.352(11) . ?
C13 H13 0.9300 . ?
C14 O10 1.368(9) . ?
C14 C15 1.373(11) . ?
C15 C16 1.398(11) . ?
C15 H15 0.9300 . ?
C16 H16 0.9300 . ?
O10 C17 1.434(12) . ?
C17 H17A 0.9600 . ?
C17 H17B 0.9600 . ?
C17 H17C 0.9600 . ?
C21 C26 1.350(9) . ?
C21 C22 1.378(9) . ?
C22 C23 1.372(9) . ?
C22 H22 0.9300 . ?
C23 C24 1.348(11) . ?
C23 H23 0.9300 . ?
C24 C25 1.338(11) . ?
C24 O20 1.362(8) . ?
C25 C26 1.412(10) . ?
C25 H25 0.9300 . ?
C26 H26 0.9300 . ?
O20 C27 1.336(13) . ?
C27 H27A 0.9600 . ?
C27 H27B 0.9600 . ?
C27 H27C 0.9600 . ?
C31 C36 1.381(9) . ?
C31 C32 1.381(8) . ?
C32 C33 1.362(11) . ?
C32 H32 0.9300 . ?
C33 C34 1.389(11) . ?
C33 H33 0.9300 . ?
C34 C35 1.364(10) . ?
C34 O30 1.374(9) . ?
C35 C36 1.362(10) . ?
C35 H35 0.9300 . ?
C36 H36 0.9300 . ?
O30 C37 1.363(11) . ?
C37 H37A 0.9600 . ?
C37 H37B 0.9600 . ?
C37 H37C 0.9600 . ?
C41 C46 1.376(9) . ?
C41 C42 1.386(8) . ?
C42 C43 1.378(8) . ?
C42 H42 0.9300 . ?
C43 C44 1.376(9) . ?
C43 H43 0.9300 . ?
C44 O40 1.364(7) . ?
C44 C45 1.367(9) . ?
C45 C46 1.373(9) . ?
C45 H45 0.9300 . ?
C46 H46 0.9300 . ?
O40 C47 1.419(8) . ?
C47 H47A 0.9600 . ?
C47 H47B 0.9600 . ?
C47 H47C 0.9600 . ?
C51 C56 1.367(10) . ?
C51 C52 1.395(9) . ?
C52 C53 1.389(11) . ?
C52 H52 0.9300 . ?
C53 C54 1.373(12) . ?
C53 H53 0.9300 . ?
C54 C55 1.373(13) . ?
C54 H54 0.9300 . ?
C55 C56 1.379(11) . ?
C55 H55 0.9300 . ?
C56 H56 0.9300 . ?
C57 C58 1.469(10) . ?
C57 H57A 0.9700 . ?
C57 H57B 0.9700 . ?
C58 C59 1.281(12) . ?
C58 H58 0.9300 . ?
C59 H59A 0.9300 . ?
C59 H59B 0.9300 . ?
C60 Cl3 1.676(11) . ?
C60 Cl1' 1.683(13) . ?
C60 Cl2' 1.733(12) . ?
C60 Cl2 1.753(12) . ?
C60 Cl1 1.810(13) . ?
C60 Cl3' 1.841(14) . ?
C60 H60 0.9800 . ?
C60 H60' 0.9800 . ?

loop_
_geom_torsion_atom_site_label_1
_geom_torsion_atom_site_label_2
_geom_torsion_atom_site_label_3
_geom_torsion_atom_site_label_4
_geom_torsion
_geom_torsion_site_symmetry_1
_geom_torsion_site_symmetry_2
_geom_torsion_site_symmetry_3
_geom_torsion_site_symmetry_4
_geom_torsion_publ_flag
O3 P1 O2 Te1 12.9(5) . . . . ?
C51 P1 O2 Te1 -110.4(4) . . . . ?
C57 P1 O2 Te1 134.7(4) . . . . ?
O2 P1 O3 Te2 -11.7(5) . . . 3_666 ?
C51 P1 O3 Te2 112.2(4) . . . 3_666 ?
C57 P1 O3 Te2 -131.3(4) . . . 3_666 ?
C16 C11 C12 C13 0.0(11) . . . . ?
Te1 C11 C12 C13 -174.7(6) . . . . ?
C11 C12 C13 C14 1.2(12) . . . . ?
C12 C13 C14 O10 179.9(8) . . . . ?
C12 C13 C14 C15 -1.9(13) . . . . ?
C13 C14 C15 C16 1.5(14) . . . . ?
O10 C14 C15 C16 179.9(8) . . . . ?
C12 C11 C16 C15 -0.4(11) . . . . ?
Te1 C11 C16 C15 174.1(6) . . . . ?
C14 C15 C16 C11 -0.3(13) . . . . ?
C13 C14 O10 C17 2.8(14) . . . . ?
C15 C14 O10 C17 -175.5(9) . . . . ?
C26 C21 C22 C23 -0.8(12) . . . . ?
Te1 C21 C22 C23 175.6(6) . . . . ?
C21 C22 C23 C24 3.4(15) . . . . ?
C22 C23 C24 C25 -3.7(16) . . . . ?
C22 C23 C24 O20 178.3(9) . . . . ?
C23 C24 C25 C26 1.4(15) . . . . ?
O20 C24 C25 C26 179.2(9) . . . . ?
C22 C21 C26 C25 -1.3(12) . . . . ?
Te1 C21 C26 C25 -177.7(6) . . . . ?
C24 C25 C26 C21 1.0(14) . . . . ?
C25 C24 O20 C27 2.6(17) . . . . ?
C23 C24 O20 C27 -179.5(12) . . . . ?
C36 C31 C32 C33 1.3(12) . . . . ?
Te2 C31 C32 C33 -165.0(6) . . . . ?
C31 C32 C33 C34 -1.0(14) . . . . ?
C32 C33 C34 C35 -2.7(13) . . . . ?
C32 C33 C34 O30 179.4(8) . . . . ?
O30 C34 C35 C36 -175.7(7) . . . . ?
C33 C34 C35 C36 6.2(13) . . . . ?
C34 C35 C36 C31 -6.0(12) . . . . ?
C32 C31 C36 C35 2.1(11) . . . . ?
Te2 C31 C36 C35 168.3(6) . . . . ?
C35 C34 O30 C37 158.6(9) . . . . ?
C33 C34 O30 C37 -23.5(14) . . . . ?
C46 C41 C42 C43 0.0(11) . . . . ?
Te2 C41 C42 C43 179.6(6) . . . . ?
C41 C42 C43 C44 1.6(12) . . . . ?
C42 C43 C44 O40 178.4(7) . . . . ?
C42 C43 C44 C45 -1.6(12) . . . . ?
O40 C44 C45 C46 180.0(8) . . . . ?
C43 C44 C45 C46 0.0(13) . . . . ?
C44 C45 C46 C41 1.7(14) . . . . ?
C42 C41 C46 C45 -1.6(12) . . . . ?
Te2 C41 C46 C45 178.8(7) . . . . ?
C45 C44 O40 C47 -174.8(8) . . . . ?
C43 C44 O40 C47 5.2(12) . . . . ?
O3 P1 C51 C56 19.5(6) . . . . ?
O2 P1 C51 C56 147.7(6) . . . . ?
C57 P1 C51 C56 -98.5(6) . . . . ?
O3 P1 C51 C52 -162.0(5) . . . . ?
O2 P1 C51 C52 -33.8(6) . . . . ?
C57 P1 C51 C52 80.0(6) . . . . ?
C56 C51 C52 C53 -0.6(11) . . . . ?
P1 C51 C52 C53 -179.2(6) . . . . ?
C51 C52 C53 C54 -0.3(13) . . . . ?
C52 C53 C54 C55 0.9(15) . . . . ?
C53 C54 C55 C56 -0.4(15) . . . . ?
C52 C51 C56 C55 1.1(11) . . . . ?
P1 C51 C56 C55 179.6(6) . . . . ?
C54 C55 C56 C51 -0.6(14) . . . . ?
O3 P1 C57 C58 -54.4(7) . . . . ?
O2 P1 C57 C58 179.2(6) . . . . ?
C51 P1 C57 C58 62.7(7) . . . . ?
P1 C57 C58 C59 -131.7(10) . . . . ?
